data_7235966
loop_
_publ_author_name
'Alexandru, Maria-Gabriela'
'Visinescu, Diana'
'Marino, Nadia'
'de Munno, Giovanni'
'Lloret, Francesc'
'Julve, Miguel'

_publ_section_title
;
 {CoIIIMnIII}ncorrugated chains based on heteroleptic cyanido
 metalloligands
;
_journal_issue 116
_journal_name_full 'RSC Advances'
_journal_page_first 95410
_journal_paper_doi 10.1039/C5RA16307B
_journal_volume 5
_journal_year 2015
_chemical_formula_moiety 'C32 H26 Co Mn N8 O2, (H2 O)'
_chemical_formula_sum 'C32 H28 Co Mn N8 O3'
_chemical_formula_weight 686.49
_space_group_crystal_system monoclinic
_space_group_IT_number 14
_space_group_name_Hall '-P 2ybc'
_space_group_name_H-M_alt 'P 1 21/c 1'
_atom_sites_solution_hydrogens geom
_atom_sites_solution_primary direct
_atom_sites_solution_secondary difmap
_audit_creation_method SHELXL-2013
_audit_update_record
;
2015-05-28 deposited with the CCDC.
2015-10-15 downloaded from the CCDC.
;
_cell_angle_alpha 90
_cell_angle_beta 106.989(4)
_cell_angle_gamma 90
_cell_formula_units_Z 4
_cell_length_a 14.0141(12)
_cell_length_b 11.9783(10)
_cell_length_c 20.0014(18)
_cell_measurement_reflns_used 9758
_cell_measurement_temperature 296(2)
_cell_measurement_theta_max 26.90
_cell_measurement_theta_min 2.28
_cell_volume 3211.0(5)
_computing_cell_refinement 'Bruker SAINT'
_computing_data_collection 'Bruker APEX2'
_computing_data_reduction 'Bruker SAINT'
_computing_molecular_graphics 'Bruker SHELXTL'
_computing_publication_material 'Bruker SHELXTL'
_computing_structure_refinement 'SHELXL-2013 (Sheldrick, 2013)'
_computing_structure_solution 'SHELXS-97 (Sheldrick, 2008)'
_diffrn_ambient_temperature 296(2)
_diffrn_measured_fraction_theta_full 0.998
_diffrn_measured_fraction_theta_max 0.994
_diffrn_measurement_device_type 'Bruker APEX-II CCD'
_diffrn_measurement_method '\f and \w scans'
_diffrn_radiation_source 'sealed tube'
_diffrn_radiation_type MoK\a
_diffrn_radiation_wavelength 0.71073
_diffrn_reflns_av_R_equivalents 0.0430
_diffrn_reflns_av_unetI/netI 0.0260
_diffrn_reflns_Laue_measured_fraction_full 0.998
_diffrn_reflns_Laue_measured_fraction_max 0.994
_diffrn_reflns_limit_h_max 17
_diffrn_reflns_limit_h_min -17
_diffrn_reflns_limit_k_max 14
_diffrn_reflns_limit_k_min -14
_diffrn_reflns_limit_l_max 25
_diffrn_reflns_limit_l_min -25
_diffrn_reflns_number 71843
_diffrn_reflns_point_group_measured_fraction_full 0.998
_diffrn_reflns_point_group_measured_fraction_max 0.994
_diffrn_reflns_theta_full 25.242
_diffrn_reflns_theta_max 26.374
_diffrn_reflns_theta_min 1.519
_exptl_absorpt_coefficient_mu 0.955
_exptl_absorpt_correction_T_max 0.7455
_exptl_absorpt_correction_T_min 0.6739
_exptl_absorpt_correction_type multi-scan
_exptl_absorpt_process_details sadabs
_exptl_crystal_colour orange
_exptl_crystal_density_diffrn 1.420
_exptl_crystal_description PLATE
_exptl_crystal_F_000 1408
_exptl_crystal_size_max 0.180
_exptl_crystal_size_mid 0.140
_exptl_crystal_size_min 0.020
_refine_diff_density_max 1.041
_refine_diff_density_min -0.471
_refine_diff_density_rms 0.211
_refine_ls_extinction_method none
_refine_ls_goodness_of_fit_ref 1.112
_refine_ls_hydrogen_treatment constr
_refine_ls_matrix_type full
_refine_ls_number_parameters 406
_refine_ls_number_reflns 6516
_refine_ls_number_restraints 195
_refine_ls_restrained_S_all 1.110
_refine_ls_R_factor_all 0.0605
_refine_ls_R_factor_gt 0.0401
_refine_ls_shift/su_max 0.000
_refine_ls_shift/su_mean 0.000
_refine_ls_structure_factor_coef Fsqd
_refine_ls_weighting_details 'w=1/[\s^2^(Fo^2^)+(0.0816P)^2^+1.2411P] where P=(Fo^2^+2Fc^2^)/3'
_refine_ls_weighting_scheme calc
_refine_ls_wR_factor_gt 0.1233
_refine_ls_wR_factor_ref 0.1435
_reflns_Friedel_coverage 0.000
_reflns_number_gt 5055
_reflns_number_total 6516
_reflns_threshold_expression 'I > 2\s(I)'
_cod_data_source_file c5ra16307b2.cif
_cod_data_source_block 2
_cod_original_sg_symbol_H-M 'P 21/c'
_cod_database_code 7235966
_shelx_space_group_comment
;
The symmetry employed for this shelxl refinement is uniquely defined
by the following loop, which should always be used as a source of
symmetry information in preference to the above space-group names.
They are only intended as comments.
;
_shelx_estimated_absorpt_t_min 0.847
_shelx_estimated_absorpt_t_max 0.981
_shelxl_version_number 2013-4

loop_
_space_group_symop_operation_xyz
'x, y, z'
'-x, y+1/2, -z+1/2'
'-x, -y, -z'
'x, -y-1/2, z-1/2'

loop_
_atom_site_label
_atom_site_type_symbol
_atom_site_fract_x
_atom_site_fract_y
_atom_site_fract_z
_atom_site_U_iso_or_equiv
_atom_site_adp_type
_atom_site_occupancy
_atom_site_site_symmetry_order
_atom_site_calc_flag
_atom_site_refinement_flags_posn
_atom_site_refinement_flags_adp
Co1 Co 0.21524(3) 0.61042(4) 0.16189(2) 0.04323(15) Uani 1 1 d . .
Mn1 Mn 0.41156(3) 0.96160(3) 0.25897(2) 0.03578(14) Uani 1 1 d . .
N1B N 0.18507(18) 0.6350(2) 0.05993(13) 0.0458(6) Uani 1 1 d . U
N2B N 0.1713(2) 0.4572(2) 0.13013(15) 0.0556(7) Uani 1 1 d . U
C1B C 0.2000(3) 0.7283(3) 0.02753(18) 0.0625(9) Uani 1 1 d . U
H1B H 0.2266 0.7906 0.0542 0.075 Uiso 1 1 calc R U
C2B C 0.1770(3) 0.7348(4) -0.0451(2) 0.0774(12) Uani 1 1 d . U
H2B H 0.1876 0.8012 -0.0660 0.093 Uiso 1 1 calc R U
C3B C 0.1385(3) 0.6432(5) -0.08598(19) 0.0755(12) Uani 1 1 d . U
C4B C 0.1232(2) 0.5479(4) -0.05265(18) 0.0658(10) Uani 1 1 d . U
H4B H 0.0969 0.4850 -0.0788 0.079 Uiso 1 1 calc R U
C5B C 0.1467(2) 0.5444(3) 0.02002(16) 0.0507(8) Uani 1 1 d . U
C6B C 0.1382(2) 0.4445(3) 0.06018(18) 0.0530(8) Uani 1 1 d . U
C7B C 0.1034(3) 0.3403(4) 0.0303(2) 0.0706(11) Uani 1 1 d . U
H7B H 0.0801 0.3330 -0.0180 0.085 Uiso 1 1 calc R U
C8B C 0.1038(3) 0.2484(4) 0.0726(3) 0.0847(13) Uani 1 1 d . U
C9B C 0.1382(4) 0.2636(4) 0.1432(3) 0.0939(14) Uani 1 1 d . U
H9B H 0.1404 0.2034 0.1730 0.113 Uiso 1 1 calc R U
C10B C 0.1704(4) 0.3689(4) 0.1713(2) 0.0798(12) Uani 1 1 d . U
H10B H 0.1918 0.3779 0.2196 0.096 Uiso 1 1 calc R U
C11B C 0.1163(4) 0.6483(6) -0.1654(2) 0.114(2) Uani 1 1 d . U
H11A H 0.0901 0.5778 -0.1853 0.171 Uiso 1 1 calc R U
H11B H 0.1767 0.6644 -0.1770 0.171 Uiso 1 1 calc R U
H11C H 0.0682 0.7060 -0.1838 0.171 Uiso 1 1 calc R U
C12B C 0.0679(4) 0.1359(4) 0.0405(4) 0.130(2) Uani 1 1 d . U
H12A H 0.0734 0.0820 0.0769 0.195 Uiso 1 1 calc R U
H12B H 0.1082 0.1127 0.0115 0.195 Uiso 1 1 calc R U
H12C H -0.0005 0.1417 0.0126 0.195 Uiso 1 1 calc R U
C1 C 0.2544(2) 0.7565(3) 0.18908(15) 0.0449(7) Uani 1 1 d . .
N1 N 0.2824(2) 0.8444(2) 0.20797(14) 0.0533(7) Uani 1 1 d . .
C2 C 0.3530(2) 0.5766(2) 0.17130(15) 0.0426(7) Uani 1 1 d . .
N2 N 0.4367(2) 0.5583(2) 0.18080(14) 0.0484(6) Uani 1 1 d . .
C3 C 0.0821(3) 0.6518(4) 0.15860(18) 0.0626(10) Uani 1 1 d . .
N3 N 0.0025(3) 0.6781(4) 0.1561(2) 0.1046(15) Uani 1 1 d . .
C4 C 0.2399(3) 0.5782(4) 0.25739(19) 0.0723(11) Uani 1 1 d . .
N4 N 0.2551(4) 0.5583(5) 0.3150(2) 0.131(2) Uani 1 1 d . .
O1L O 0.33475(16) 1.06448(18) 0.29356(10) 0.0469(5) Uani 1 1 d . .
O2L O 0.39254(16) 1.03462(15) 0.17307(10) 0.0416(5) Uani 1 1 d . .
N1L N 0.43873(19) 0.8672(2) 0.34518(12) 0.0410(6) Uani 1 1 d . .
N2L N 0.50250(17) 0.85128(18) 0.23473(12) 0.0373(5) Uani 1 1 d . .
C1L C 0.3334(2) 1.0773(3) 0.35917(15) 0.0418(7) Uani 1 1 d . .
C2L C 0.2876(3) 1.1749(3) 0.37590(18) 0.0535(8) Uani 1 1 d . .
H2L H 0.2587 1.2262 0.3410 0.064 Uiso 1 1 calc R U
C3L C 0.2856(3) 1.1944(3) 0.44379(19) 0.0607(9) Uani 1 1 d . .
H3L H 0.2547 1.2585 0.4537 0.073 Uiso 1 1 calc R U
C4L C 0.3289(3) 1.1198(4) 0.49740(19) 0.0641(11) Uani 1 1 d . .
H4L H 0.3300 1.1357 0.5431 0.077 Uiso 1 1 calc R U
C5L C 0.3704(2) 1.0219(3) 0.48207(17) 0.0580(9) Uani 1 1 d . .
H5L H 0.3960 0.9700 0.5173 0.070 Uiso 1 1 calc R U
C6L C 0.3745(2) 0.9995(3) 0.41346(15) 0.0448(7) Uani 1 1 d . .
C7L C 0.4203(2) 0.8957(3) 0.40209(15) 0.0451(7) Uani 1 1 d . .
H7L H 0.4379 0.8454 0.4391 0.054 Uiso 1 1 calc R U
C8L C 0.4895(2) 0.7609(2) 0.33924(16) 0.0481(7) Uani 1 1 d . .
H8LA H 0.4410 0.7046 0.3166 0.058 Uiso 1 1 calc R U
H8LB H 0.5265 0.7338 0.3852 0.058 Uiso 1 1 calc R U
C9L C 0.5603(2) 0.7854(2) 0.29554(15) 0.0449(7) Uani 1 1 d . .
H9LA H 0.6177 0.8275 0.3227 0.054 Uiso 1 1 calc R U
H9LB H 0.5835 0.7164 0.2803 0.054 Uiso 1 1 calc R U
C10L C 0.5080(2) 0.8310(2) 0.17266(15) 0.0415(6) Uani 1 1 d . .
H10L H 0.5506 0.7742 0.1675 0.050 Uiso 1 1 calc R U
C11L C 0.4526(2) 0.8906(2) 0.11047(15) 0.0395(6) Uani 1 1 d . .
C12L C 0.4559(3) 0.8501(3) 0.04479(16) 0.0514(8) Uani 1 1 d . .
H12L H 0.4950 0.7881 0.0429 0.062 Uiso 1 1 calc R U
C13L C 0.4022(3) 0.9008(3) -0.01628(17) 0.0572(9) Uani 1 1 d . .
H13L H 0.4039 0.8724 -0.0592 0.069 Uiso 1 1 calc R U
C14L C 0.3455(3) 0.9943(3) -0.01351(17) 0.0536(8) Uani 1 1 d . .
H14L H 0.3094 1.0287 -0.0548 0.064 Uiso 1 1 calc R U
C15L C 0.3420(2) 1.0373(3) 0.05008(15) 0.0457(7) Uani 1 1 d . .
H15L H 0.3033 1.1001 0.0508 0.055 Uiso 1 1 calc R U
C16L C 0.3959(2) 0.9878(2) 0.11320(14) 0.0367(6) Uani 1 1 d . .
O1W O -0.1028(7) 0.9150(9) 0.1292(5) 0.315(6) Uani 1 1 d . .

loop_
_atom_site_aniso_label
_atom_site_aniso_U_11
_atom_site_aniso_U_22
_atom_site_aniso_U_33
_atom_site_aniso_U_23
_atom_site_aniso_U_13
_atom_site_aniso_U_12
Co1 0.0428(3) 0.0484(3) 0.0344(2) -0.00522(17) 0.00502(17) -0.01461(17)
Mn1 0.0495(3) 0.0264(2) 0.0305(2) -0.00087(16) 0.01011(18) 0.00231(17)
N1B 0.0352(13) 0.0609(16) 0.0373(12) -0.0022(11) 0.0045(10) -0.0080(11)
N2B 0.0537(16) 0.0571(17) 0.0558(16) -0.0079(13) 0.0154(13) -0.0211(13)
C1B 0.055(2) 0.072(2) 0.0527(19) 0.0089(17) 0.0040(15) -0.0111(17)
C2B 0.058(2) 0.112(3) 0.057(2) 0.023(2) 0.0093(17) -0.004(2)
C3B 0.0422(19) 0.137(4) 0.0430(18) 0.005(2) 0.0052(15) 0.000(2)
C4B 0.0389(17) 0.111(3) 0.0435(17) -0.0173(18) 0.0064(14) -0.0052(18)
C5B 0.0310(15) 0.077(2) 0.0416(15) -0.0139(15) 0.0064(12) -0.0087(14)
C6B 0.0342(15) 0.066(2) 0.0581(18) -0.0221(15) 0.0133(13) -0.0147(14)
C7B 0.0476(19) 0.079(2) 0.089(3) -0.040(2) 0.0252(18) -0.0220(18)
C8B 0.065(2) 0.067(3) 0.131(4) -0.034(2) 0.043(2) -0.027(2)
C9B 0.102(3) 0.059(2) 0.128(4) -0.005(2) 0.045(3) -0.032(2)
C10B 0.094(3) 0.064(2) 0.082(3) 0.000(2) 0.026(2) -0.031(2)
C11B 0.081(3) 0.211(7) 0.046(2) 0.009(3) 0.012(2) 0.002(4)
C12B 0.108(4) 0.079(3) 0.217(7) -0.064(4) 0.071(4) -0.047(3)
C1 0.0385(16) 0.0523(19) 0.0405(15) -0.0058(14) 0.0062(12) -0.0031(14)
N1 0.0501(15) 0.0485(16) 0.0577(17) -0.0102(13) 0.0100(13) -0.0061(13)
C2 0.054(2) 0.0297(14) 0.0375(15) -0.0011(12) 0.0033(13) -0.0071(13)
N2 0.0520(17) 0.0360(14) 0.0506(15) -0.0003(11) 0.0046(12) 0.0031(12)
C3 0.051(2) 0.083(3) 0.0508(19) -0.0271(18) 0.0102(15) -0.0235(19)
N3 0.053(2) 0.162(4) 0.100(3) -0.055(3) 0.0229(19) -0.024(2)
C4 0.081(3) 0.090(3) 0.043(2) -0.0057(19) 0.0131(18) -0.035(2)
N4 0.159(5) 0.179(5) 0.043(2) 0.021(3) 0.013(2) -0.050(4)
O1L 0.0617(13) 0.0438(12) 0.0370(11) -0.0027(9) 0.0175(9) 0.0101(10)
O2L 0.0646(13) 0.0280(10) 0.0309(10) -0.0023(8) 0.0119(9) 0.0062(9)
N1L 0.0502(14) 0.0337(12) 0.0362(12) 0.0023(10) 0.0082(10) -0.0047(10)
N2L 0.0455(13) 0.0242(11) 0.0393(13) -0.0020(9) 0.0077(10) -0.0007(10)
C1L 0.0428(16) 0.0452(16) 0.0386(15) -0.0100(13) 0.0139(12) -0.0093(13)
C2L 0.058(2) 0.053(2) 0.0538(19) -0.0130(15) 0.0237(15) -0.0061(16)
C3L 0.058(2) 0.068(2) 0.063(2) -0.0285(19) 0.0298(17) -0.0142(18)
C4L 0.055(2) 0.095(3) 0.0469(19) -0.029(2) 0.0227(16) -0.021(2)
C5L 0.0483(19) 0.087(3) 0.0382(16) -0.0043(17) 0.0127(14) -0.0160(18)
C6L 0.0409(16) 0.0579(19) 0.0369(15) -0.0065(14) 0.0132(12) -0.0120(14)
C7L 0.0463(17) 0.0503(18) 0.0355(15) 0.0069(13) 0.0070(12) -0.0111(14)
C8L 0.063(2) 0.0286(15) 0.0457(16) 0.0072(12) 0.0055(14) -0.0014(13)
C9L 0.0542(18) 0.0307(15) 0.0443(16) 0.0040(12) 0.0056(13) 0.0051(13)
C10L 0.0469(16) 0.0308(14) 0.0476(16) -0.0064(12) 0.0148(13) 0.0010(12)
C11L 0.0451(16) 0.0360(15) 0.0371(14) -0.0044(12) 0.0114(12) -0.0020(12)
C12L 0.064(2) 0.0467(18) 0.0482(18) -0.0113(15) 0.0231(15) 0.0040(15)
C13L 0.078(2) 0.061(2) 0.0365(16) -0.0088(15) 0.0222(16) 0.0006(18)
C14L 0.071(2) 0.054(2) 0.0351(16) 0.0014(14) 0.0144(15) 0.0013(17)
C15L 0.0595(19) 0.0399(16) 0.0367(15) -0.0002(12) 0.0127(13) 0.0033(14)
C16L 0.0470(16) 0.0294(14) 0.0341(14) -0.0023(11) 0.0127(12) -0.0049(12)
O1W 0.245(9) 0.388(15) 0.313(11) -0.090(10) 0.082(7) 0.127(9)

loop_
_atom_type_symbol
_atom_type_description
_atom_type_scat_dispersion_real
_atom_type_scat_dispersion_imag
_atom_type_scat_source
C C 0.0033 0.0016 'International Tables Vol C Tables 4.2.6.8 and 6.1.1.4'
H H 0.0000 0.0000 'International Tables Vol C Tables 4.2.6.8 and 6.1.1.4'
N N 0.0061 0.0033 'International Tables Vol C Tables 4.2.6.8 and 6.1.1.4'
O O 0.0106 0.0060 'International Tables Vol C Tables 4.2.6.8 and 6.1.1.4'
Mn Mn 0.3368 0.7283 'International Tables Vol C Tables 4.2.6.8 and 6.1.1.4'
Co Co 0.3494 0.9721 'International Tables Vol C Tables 4.2.6.8 and 6.1.1.4'

loop_
_geom_angle_atom_site_label_1
_geom_angle_atom_site_label_2
_geom_angle_atom_site_label_3
_geom_angle
_geom_angle_site_symmetry_3
C1 Co1 C4 86.86(16) .
C1 Co1 C3 88.15(15) .
C4 Co1 C3 88.64(18) .
C1 Co1 C2 88.15(12) .
C4 Co1 C2 88.62(16) .
C3 Co1 C2 175.51(13) .
C1 Co1 N1B 96.71(12) .
C4 Co1 N1B 176.36(15) .
C3 Co1 N1B 90.77(13) .
C2 Co1 N1B 92.19(11) .
C1 Co1 N2B 178.21(13) .
C4 Co1 N2B 94.78(16) .
C3 Co1 N2B 91.16(14) .
C2 Co1 N2B 92.61(12) .
N1B Co1 N2B 81.64(12) .
O2L Mn1 O1L 95.01(9) .
O2L Mn1 N2L 90.93(9) .
O1L Mn1 N2L 172.97(9) .
O2L Mn1 N1L 172.64(9) .
O1L Mn1 N1L 92.18(10) .
N2L Mn1 N1L 82.01(10) .
O2L Mn1 N1 89.74(10) .
O1L Mn1 N1 95.87(10) .
N2L Mn1 N1 87.90(10) .
N1L Mn1 N1 87.95(10) .
O2L Mn1 N2 95.86(9) 2_655
O1L Mn1 N2 90.98(10) 2_655
N2L Mn1 N2 84.66(9) 2_655
N1L Mn1 N2 85.58(9) 2_655
N1 Mn1 N2 170.75(10) 2_655
C1B N1B C5B 118.2(3) .
C1B N1B Co1 127.3(2) .
C5B N1B Co1 114.5(2) .
C10B N2B C6B 119.1(3) .
C10B N2B Co1 126.2(3) .
C6B N2B Co1 114.7(2) .
N1B C1B C2B 122.0(4) .
N1B C1B H1B 119.0 .
C2B C1B H1B 119.0 .
C3B C2B C1B 120.2(4) .
C3B C2B H2B 119.9 .
C1B C2B H2B 119.9 .
C4B C3B C2B 117.6(4) .
C4B C3B C11B 121.7(5) .
C2B C3B C11B 120.6(5) .
C3B C4B C5B 120.6(4) .
C3B C4B H4B 119.7 .
C5B C4B H4B 119.7 .
N1B C5B C4B 121.3(3) .
N1B C5B C6B 114.3(3) .
C4B C5B C6B 124.3(3) .
N2B C6B C7B 120.8(4) .
N2B C6B C5B 114.7(3) .
C7B C6B C5B 124.4(3) .
C8B C7B C6B 120.4(4) .
C8B C7B H7B 119.8 .
C6B C7B H7B 119.8 .
C9B C8B C7B 117.5(4) .
C9B C8B C12B 122.1(5) .
C7B C8B C12B 120.4(5) .
C8B C9B C10B 120.7(5) .
C8B C9B H9B 119.7 .
C10B C9B H9B 119.7 .
N2B C10B C9B 121.5(4) .
N2B C10B H10B 119.2 .
C9B C10B H10B 119.2 .
C3B C11B H11A 109.5 .
C3B C11B H11B 109.5 .
H11A C11B H11B 109.5 .
C3B C11B H11C 109.5 .
H11A C11B H11C 109.5 .
H11B C11B H11C 109.5 .
C8B C12B H12A 109.5 .
C8B C12B H12B 109.5 .
H12A C12B H12B 109.5 .
C8B C12B H12C 109.5 .
H12A C12B H12C 109.5 .
H12B C12B H12C 109.5 .
N1 C1 Co1 176.8(3) .
C1 N1 Mn1 149.5(2) .
N2 C2 Co1 176.1(3) .
C2 N2 Mn1 151.6(2) 2_645
N3 C3 Co1 179.0(5) .
N4 C4 Co1 179.6(6) .
C1L O1L Mn1 127.60(19) .
C16L O2L Mn1 126.32(17) .
C7L N1L C8L 121.7(3) .
C7L N1L Mn1 125.2(2) .
C8L N1L Mn1 113.03(19) .
C10L N2L C9L 121.3(2) .
C10L N2L Mn1 125.6(2) .
C9L N2L Mn1 112.93(18) .
O1L C1L C2L 117.8(3) .
O1L C1L C6L 124.1(3) .
C2L C1L C6L 118.1(3) .
C3L C2L C1L 120.7(3) .
C3L C2L H2L 119.7 .
C1L C2L H2L 119.7 .
C2L C3L C4L 121.1(3) .
C2L C3L H3L 119.4 .
C4L C3L H3L 119.4 .
C5L C4L C3L 119.4(3) .
C5L C4L H4L 120.3 .
C3L C4L H4L 120.3 .
C4L C5L C6L 121.0(4) .
C4L C5L H5L 119.5 .
C6L C5L H5L 119.5 .
C5L C6L C1L 119.7(3) .
C5L C6L C7L 117.4(3) .
C1L C6L C7L 122.9(3) .
N1L C7L C6L 125.5(3) .
N1L C7L H7L 117.3 .
C6L C7L H7L 117.3 .
N1L C8L C9L 106.7(2) .
N1L C8L H8LA 110.4 .
C9L C8L H8LA 110.4 .
N1L C8L H8LB 110.4 .
C9L C8L H8LB 110.4 .
H8LA C8L H8LB 108.6 .
N2L C9L C8L 106.4(2) .
N2L C9L H9LA 110.5 .
C8L C9L H9LA 110.5 .
N2L C9L H9LB 110.5 .
C8L C9L H9LB 110.5 .
H9LA C9L H9LB 108.6 .
N2L C10L C11L 124.5(3) .
N2L C10L H10L 117.8 .
C11L C10L H10L 117.8 .
C12L C11L C16L 119.2(3) .
C12L C11L C10L 118.3(3) .
C16L C11L C10L 122.5(3) .
C13L C12L C11L 121.1(3) .
C13L C12L H12L 119.5 .
C11L C12L H12L 119.5 .
C12L C13L C14L 119.6(3) .
C12L C13L H13L 120.2 .
C14L C13L H13L 120.2 .
C13L C14L C15L 120.8(3) .
C13L C14L H14L 119.6 .
C15L C14L H14L 119.6 .
C14L C15L C16L 121.0(3) .
C14L C15L H15L 119.5 .
C16L C15L H15L 119.5 .
O2L C16L C15L 118.7(3) .
O2L C16L C11L 123.1(2) .
C15L C16L C11L 118.3(3) .

loop_
_geom_bond_atom_site_label_1
_geom_bond_atom_site_label_2
_geom_bond_distance
_geom_bond_site_symmetry_2
Co1 C1 1.867(3) .
Co1 C4 1.879(4) .
Co1 C3 1.913(4) .
Co1 C2 1.928(3) .
Co1 N1B 1.980(2) .
Co1 N2B 1.981(3) .
Mn1 O2L 1.8762(19) .
Mn1 O1L 1.895(2) .
Mn1 N2L 1.992(2) .
Mn1 N1L 2.003(2) .
Mn1 N1 2.282(3) .
Mn1 N2 2.412(3) 2_655
N1B C1B 1.339(4) .
N1B C5B 1.361(4) .
N2B C10B 1.342(5) .
N2B C6B 1.348(4) .
C1B C2B 1.395(5) .
C1B H1B 0.9300 .
C2B C3B 1.381(7) .
C2B H2B 0.9300 .
C3B C4B 1.370(6) .
C3B C11B 1.528(5) .
C4B C5B 1.394(5) .
C4B H4B 0.9300 .
C5B C6B 1.465(5) .
C6B C7B 1.408(5) .
C7B C8B 1.387(7) .
C7B H7B 0.9300 .
C8B C9B 1.365(7) .
C8B C12B 1.513(6) .
C9B C10B 1.402(6) .
C9B H9B 0.9300 .
C10B H10B 0.9300 .
C11B H11A 0.9600 .
C11B H11B 0.9600 .
C11B H11C 0.9600 .
C12B H12A 0.9600 .
C12B H12B 0.9600 .
C12B H12C 0.9600 .
C1 N1 1.149(4) .
C2 N2 1.153(4) .
N2 Mn1 2.412(3) 2_645
C3 N3 1.146(5) .
C4 N4 1.134(5) .
O1L C1L 1.327(3) .
O2L C16L 1.336(3) .
N1L C7L 1.285(4) .
N1L C8L 1.480(4) .
N2L C10L 1.290(4) .
N2L C9L 1.477(3) .
C1L C2L 1.419(5) .
C1L C6L 1.419(5) .
C2L C3L 1.386(5) .
C2L H2L 0.9300 .
C3L C4L 1.392(6) .
C3L H3L 0.9300 .
C4L C5L 1.383(5) .
C4L H4L 0.9300 .
C5L C6L 1.416(4) .
C5L H5L 0.9300 .
C6L C7L 1.447(5) .
C7L H7L 0.9300 .
C8L C9L 1.530(4) .
C8L H8LA 0.9700 .
C8L H8LB 0.9700 .
C9L H9LA 0.9700 .
C9L H9LB 0.9700 .
C10L C11L 1.447(4) .
C10L H10L 0.9300 .
C11L C12L 1.413(4) .
C11L C16L 1.420(4) .
C12L C13L 1.375(5) .
C12L H12L 0.9300 .
C13L C14L 1.383(5) .
C13L H13L 0.9300 .
C14L C15L 1.387(4) .
C14L H14L 0.9300 .
C15L C16L 1.400(4) .
C15L H15L 0.9300 .
